data_1542500
loop_
_publ_author_name
'Jhang, Yuan-Ye'
'Fan-Chiang, Tai-Ting'
'Huang, Jun-Min'
'Hsieh, Jen-Chieh'

_publ_section_title
;
 Copper-Catalyzed Annulation: A Method for the Systematic Synthesis of
 Phenanthridinium Bromide.
;
_journal_issue 5
_journal_name_full 'Organic letters'
_journal_page_first 1154
_journal_paper_doi 10.1021/acs.orglett.6b00269
_journal_volume 18
_journal_year 2016
_chemical_formula_sum 'C16 H14 Br N'
_chemical_formula_weight 300.19
_space_group_crystal_system monoclinic
_space_group_IT_number 15
_space_group_name_Hall '-C 2yc'
_space_group_name_H-M_alt 'C 1 2/c 1'
_symmetry_space_group_name_Hall '-C 2yc'
_symmetry_space_group_name_H-M 'C 1 2/c 1'
_atom_sites_solution_hydrogens geom
_audit_creation_method SHELXL-2014/6
_cell_angle_alpha 90
_cell_angle_beta 116.573(2)
_cell_angle_gamma 90
_cell_formula_units_Z 8
_cell_length_a 16.1198(13)
_cell_length_b 12.3819(10)
_cell_length_c 15.1359(12)
_cell_measurement_reflns_used 1382
_cell_measurement_temperature 296(2)
_cell_measurement_theta_max 19.9652
_cell_measurement_theta_min 2.1682
_cell_volume 2701.9(4)
_computing_cell_refinement 'SAINT V8.34A (Bruker AXS Inc., 2013)'
_computing_data_collection 'APEX2 (Bruker AXS, 2010)'
_computing_data_reduction 'SAINT V8.34A (Bruker AXS Inc., 2013)'
_computing_molecular_graphics 'SHELXTL (Sheldrick, 2008)'
_computing_publication_material SHELXTL
_computing_structure_refinement 'SHELXL-2014/6 (Sheldrick, 2014)'
_diffrn_ambient_temperature 296(2)
_diffrn_detector_area_resol_mean 8.3333
_diffrn_measured_fraction_theta_full 1.000
_diffrn_measured_fraction_theta_max 1.000
_diffrn_measurement_device_type 'Bruker APEX-II CCD'
_diffrn_measurement_method '\f and \w scans'
_diffrn_radiation_type MoK\a
_diffrn_radiation_wavelength 0.71073
_diffrn_reflns_av_R_equivalents 0.0620
_diffrn_reflns_av_unetI/netI 0.0589
_diffrn_reflns_laue_measured_fraction_full 1.000
_diffrn_reflns_laue_measured_fraction_max 1.000
_diffrn_reflns_limit_h_max 19
_diffrn_reflns_limit_h_min -20
_diffrn_reflns_limit_k_max 10
_diffrn_reflns_limit_k_min -15
_diffrn_reflns_limit_l_max 18
_diffrn_reflns_limit_l_min -18
_diffrn_reflns_number 11392
_diffrn_reflns_point_group_measured_fraction_full 1.000
_diffrn_reflns_point_group_measured_fraction_max 1.000
_diffrn_reflns_theta_full 25.242
_diffrn_reflns_theta_max 26.385
_diffrn_reflns_theta_min 2.168
_exptl_absorpt_coefficient_mu 3.024
_exptl_absorpt_correction_T_max 0.9485
_exptl_absorpt_correction_T_min 0.8684
_exptl_absorpt_correction_type multi-scan
_exptl_absorpt_process_details 'SADABS V2014/4 (Bruker AXS Inc.)'
_exptl_crystal_colour Colorless
_exptl_crystal_density_diffrn 1.476
_exptl_crystal_density_meas ?
_exptl_crystal_density_method 'not measured'
_exptl_crystal_description Lump
_exptl_crystal_F_000 1216
_exptl_crystal_size_max 0.20
_exptl_crystal_size_mid 0.15
_exptl_crystal_size_min 0.15
_refine_diff_density_max 0.448
_refine_diff_density_min -0.301
_refine_diff_density_rms 0.058
_refine_ls_extinction_method none
_refine_ls_goodness_of_fit_ref 0.934
_refine_ls_hydrogen_treatment constr
_refine_ls_matrix_type full
_refine_ls_number_parameters 163
_refine_ls_number_reflns 2774
_refine_ls_number_restraints 0
_refine_ls_restrained_S_all 0.934
_refine_ls_R_factor_all 0.0708
_refine_ls_R_factor_gt 0.0392
_refine_ls_shift/su_max 0.000
_refine_ls_shift/su_mean 0.000
_refine_ls_structure_factor_coef Fsqd
_refine_ls_weighting_details 'w=1/[\s^2^(Fo^2^)+(0.0349P)^2^] where P=(Fo^2^+2Fc^2^)/3'
_refine_ls_weighting_scheme calc
_refine_ls_wR_factor_gt 0.0746
_refine_ls_wR_factor_ref 0.0828
_reflns_Friedel_coverage 0.000
_reflns_number_gt 1841
_reflns_number_total 2774
_reflns_threshold_expression 'I > 2\s(I)'
_cod_data_source_file ol6b00269_si_002.cif
_cod_data_source_block mo_150922s
_cod_depositor_comments
;
The following automatic conversions were performed:

'_exptl_crystal_density_meas' value 'not measured' was changed to '?'
- the value is perceived as not measured.

Automatic conversion script
Id: cif_fix_values 4268 2015-11-12 08:31:59Z antanas 

 Adding full bibliography for 1542500--1542501.cif.
;
_cod_database_code 1542500
_shelx_space_group_comment
;
The symmetry employed for this shelxl refinement is uniquely defined
by the following loop, which should always be used as a source of
symmetry information in preference to the above space-group names.
They are only intended as comments.
;
_shelxl_version_number 2014/6

loop_
_space_group_symop_operation_xyz
'x, y, z'
'-x, y, -z+1/2'
'x+1/2, y+1/2, z'
'-x+1/2, y+1/2, -z+1/2'
'-x, -y, -z'
'x, -y, z-1/2'
'-x+1/2, -y+1/2, -z'
'x+1/2, -y+1/2, z-1/2'

loop_
_atom_site_label
_atom_site_type_symbol
_atom_site_fract_x
_atom_site_fract_y
_atom_site_fract_z
_atom_site_U_iso_or_equiv
_atom_site_adp_type
_atom_site_occupancy
_atom_site_site_symmetry_order
_atom_site_calc_flag
_atom_site_refinement_flags_posn
_atom_site_refinement_flags_adp
Br1 Br 0.71928(3) 0.40504(3) 0.36595(3) 0.05747(15) Uani 1 1 d . .
N1 N 0.19507(15) 0.52609(18) 0.36868(16) 0.0333(6) Uani 1 1 d . .
C1 C 0.3704(2) 0.5147(3) 0.4452(3) 0.0584(10) Uani 1 1 d . .
H6 H 0.4177 0.4726 0.4379 0.070 Uiso 1 1 calc R U
H1 H 0.3703 0.5085 0.5090 0.070 Uiso 1 1 calc R U
C2 C 0.2801(2) 0.5281(3) 0.3573(2) 0.0452(8) Uani 1 1 d . .
H9 H 0.2757 0.4944 0.2968 0.054 Uiso 1 1 calc R U
C3 C 0.15500(19) 0.4254(2) 0.3715(2) 0.0347(7) Uani 1 1 d . .
C4 C 0.0708(2) 0.4225(2) 0.37723(19) 0.0347(7) Uani 1 1 d . .
C5 C 0.02510(19) 0.5227(2) 0.37825(19) 0.0328(7) Uani 1 1 d . .
C6 C -0.0612(2) 0.5285(3) 0.3791(2) 0.0426(8) Uani 1 1 d . .
H4 H -0.0916 0.4655 0.3812 0.051 Uiso 1 1 calc R U
C7 C -0.1009(2) 0.6268(3) 0.3768(2) 0.0519(9) Uani 1 1 d . .
H2 H -0.1581 0.6297 0.3781 0.062 Uiso 1 1 calc R U
C8 C -0.0574(2) 0.7230(3) 0.3726(2) 0.0530(9) Uani 1 1 d . .
H3 H -0.0865 0.7890 0.3689 0.064 Uiso 1 1 calc R U
C9 C 0.0334(2) 0.3211(2) 0.3798(2) 0.0432(8) Uani 1 1 d . .
H5 H -0.0220 0.3174 0.3846 0.052 Uiso 1 1 calc R U
C10 C 0.0762(2) 0.2283(3) 0.3755(2) 0.0544(9) Uani 1 1 d . .
H14 H 0.0499 0.1618 0.3768 0.065 Uiso 1 1 calc R U
C11 C 0.1590(2) 0.2326(3) 0.3690(3) 0.0592(9) Uani 1 1 d . .
H13 H 0.1882 0.1687 0.3663 0.071 Uiso 1 1 calc R U
C12 C 0.1988(2) 0.3299(3) 0.3664(2) 0.0516(9) Uani 1 1 d . .
H12 H 0.2542 0.3321 0.3614 0.062 Uiso 1 1 calc R U
C13 C 0.3447(2) 0.6212(3) 0.3939(3) 0.0628(10) Uani 1 1 d . .
H8 H 0.3289 0.6794 0.4265 0.075 Uiso 1 1 calc R U
H7 H 0.3762 0.6435 0.3553 0.075 Uiso 1 1 calc R U
C14 C 0.1543(2) 0.6161(2) 0.3720(2) 0.0361(7) Uani 1 1 d . .
H10 H 0.1832 0.6810 0.3717 0.043 Uiso 1 1 calc R U
C15 C 0.0692(2) 0.6198(2) 0.3760(2) 0.0332(7) Uani 1 1 d . .
C16 C 0.0275(2) 0.7199(3) 0.3741(2) 0.0461(8) Uani 1 1 d . .
H11 H 0.0578 0.7837 0.3737 0.055 Uiso 1 1 calc R U

loop_
_atom_site_aniso_label
_atom_site_aniso_U_11
_atom_site_aniso_U_22
_atom_site_aniso_U_33
_atom_site_aniso_U_23
_atom_site_aniso_U_13
_atom_site_aniso_U_12
Br1 0.0631(3) 0.0563(2) 0.0608(2) 0.00035(19) 0.03478(19) -0.01520(19)
N1 0.0282(14) 0.0392(14) 0.0334(14) -0.0023(11) 0.0146(11) -0.0022(11)
C1 0.036(2) 0.064(2) 0.072(3) -0.0119(19) 0.0206(19) -0.0001(17)
C2 0.0352(19) 0.055(2) 0.051(2) -0.0128(16) 0.0252(17) -0.0081(15)
C3 0.0318(17) 0.0361(17) 0.0326(16) -0.0004(13) 0.0113(14) -0.0009(13)
C4 0.0327(16) 0.0420(18) 0.0274(15) 0.0015(13) 0.0116(13) -0.0048(14)
C5 0.0294(17) 0.0423(17) 0.0239(15) 0.0002(13) 0.0095(13) -0.0016(13)
C6 0.0326(18) 0.055(2) 0.0398(18) 0.0027(15) 0.0158(15) -0.0016(15)
C7 0.036(2) 0.071(2) 0.051(2) -0.0079(18) 0.0209(17) 0.0045(17)
C8 0.049(2) 0.048(2) 0.065(2) -0.0074(18) 0.0289(19) 0.0122(17)
C9 0.0398(19) 0.0448(19) 0.0465(19) 0.0028(15) 0.0207(16) -0.0075(15)
C10 0.058(2) 0.0365(19) 0.062(2) 0.0023(17) 0.0209(19) -0.0082(17)
C11 0.053(2) 0.041(2) 0.080(3) -0.0034(18) 0.026(2) 0.0071(17)
C12 0.045(2) 0.0409(18) 0.072(2) -0.0085(18) 0.0287(19) 0.0005(16)
C13 0.042(2) 0.062(2) 0.094(3) -0.014(2) 0.040(2) -0.0159(18)
C14 0.0346(18) 0.0356(17) 0.0372(17) -0.0046(13) 0.0152(14) -0.0053(13)
C15 0.0320(17) 0.0341(17) 0.0328(16) -0.0015(12) 0.0138(14) 0.0010(13)
C16 0.047(2) 0.0425(18) 0.049(2) -0.0088(16) 0.0219(17) -0.0041(16)

loop_
_atom_type_symbol
_atom_type_description
_atom_type_scat_dispersion_real
_atom_type_scat_dispersion_imag
_atom_type_scat_source
C C 0.0033 0.0016 'International Tables Vol C Tables 4.2.6.8 and 6.1.1.4'
H H 0.0000 0.0000 'International Tables Vol C Tables 4.2.6.8 and 6.1.1.4'
N N 0.0061 0.0033 'International Tables Vol C Tables 4.2.6.8 and 6.1.1.4'
Br Br -0.2901 2.4595 'International Tables Vol C Tables 4.2.6.8 and 6.1.1.4'

loop_
_geom_angle_atom_site_label_1
_geom_angle_atom_site_label_2
_geom_angle_atom_site_label_3
_geom_angle
C14 N1 C3 120.4(2)
C14 N1 C2 120.4(2)
C3 N1 C2 119.1(2)
C2 C1 C13 60.0(2)
C2 C1 H6 117.8
C13 C1 H6 117.8
C2 C1 H1 117.8
C13 C1 H1 117.8
H6 C1 H1 114.9
N1 C2 C1 119.5(3)
N1 C2 C13 120.6(3)
C1 C2 C13 60.5(2)
N1 C2 H9 115.1
C1 C2 H9 115.1
C13 C2 H9 115.1
C12 C3 C4 120.7(3)
C12 C3 N1 119.7(3)
C4 C3 N1 119.6(2)
C3 C4 C9 117.8(3)
C3 C4 C5 119.5(2)
C9 C4 C5 122.7(3)
C6 C5 C15 118.2(3)
C6 C5 C4 123.9(3)
C15 C5 C4 117.9(3)
C7 C6 C5 120.2(3)
C7 C6 H4 119.9
C5 C6 H4 119.9
C6 C7 C8 121.3(3)
C6 C7 H2 119.3
C8 C7 H2 119.3
C16 C8 C7 119.8(3)
C16 C8 H3 120.1
C7 C8 H3 120.1
C10 C9 C4 121.5(3)
C10 C9 H5 119.2
C4 C9 H5 119.2
C9 C10 C11 119.9(3)
C9 C10 H14 120.1
C11 C10 H14 120.1
C12 C11 C10 121.0(3)
C12 C11 H13 119.5
C10 C11 H13 119.5
C11 C12 C3 119.1(3)
C11 C12 H12 120.4
C3 C12 H12 120.4
C2 C13 C1 59.5(2)
C2 C13 H8 117.8
C1 C13 H8 117.8
C2 C13 H7 117.8
C1 C13 H7 117.8
H8 C13 H7 115.0
N1 C14 C15 123.3(3)
N1 C14 H10 118.3
C15 C14 H10 118.3
C14 C15 C16 119.8(3)
C14 C15 C5 119.3(3)
C16 C15 C5 120.9(3)
C8 C16 C15 119.7(3)
C8 C16 H11 120.2
C15 C16 H11 120.2

loop_
_geom_bond_atom_site_label_1
_geom_bond_atom_site_label_2
_geom_bond_distance
N1 C14 1.306(3)
N1 C3 1.414(3)
N1 C2 1.456(4)
C1 C2 1.477(4)
C1 C13 1.491(5)
C1 H6 0.9700
C1 H1 0.9700
C2 C13 1.484(4)
C2 H9 0.9800
C3 C12 1.397(4)
C3 C4 1.398(4)
C4 C9 1.401(4)
C4 C5 1.447(4)
C5 C6 1.398(4)
C5 C15 1.405(4)
C6 C7 1.369(4)
C6 H4 0.9300
C7 C8 1.398(4)
C7 H2 0.9300
C8 C16 1.360(4)
C8 H3 0.9300
C9 C10 1.358(4)
C9 H5 0.9300
C10 C11 1.382(4)
C10 H14 0.9300
C11 C12 1.373(4)
C11 H13 0.9300
C12 H12 0.9300
C13 H8 0.9700
C13 H7 0.9700
C14 C15 1.401(4)
C14 H10 0.9300
C15 C16 1.404(4)
C16 H11 0.9300
